data_4304723
loop_
_publ_author_name
'Olena V. Zenkina'
'Amir Karton'
'Dalia Freeman'
'Linda J. W. Shimon'
'Jan M. L. Martin'
'Milko E. van der Boom'

_publ_section_title
;
Directing Aryl-I versus Aryl-Br Bond Activation by Nickel via a Ring
Walking Process
;
_journal_name_full 'Inorganic Chemistry'
_journal_page_first 5114
_journal_page_last 5121
_journal_paper_doi 10.1021/ic702289n
_journal_volume 47
_journal_year 2008
_chemical_formula_moiety 'C25 H40 Br N Ni P2'
_chemical_formula_sum 'C25 H40 Br N Ni P2'
_chemical_formula_weight 555.14
_chemical_name_systematic
; 
 ? 
;
_space_group_IT_number 33
_symmetry_cell_setting orthorhombic
_symmetry_space_group_name_Hall 'P 2c -2n'
_symmetry_space_group_name_H-M 'P n a 21'
_atom_sites_solution_hydrogens geom
_atom_sites_solution_primary direct
_atom_sites_solution_secondary difmap
_audit_creation_method SHELXL-97
_cell_angle_alpha 90.00
_cell_angle_beta 90.00
_cell_angle_gamma 90.00
_cell_formula_units_Z 4
_cell_length_a 16.112(3)
_cell_length_b 14.717(3)
_cell_length_c 11.515(2)
_cell_measurement_reflns_used 2724
_cell_measurement_temperature 120(2)
_cell_measurement_theta_max 25.03
_cell_measurement_theta_min 2.55
_cell_volume 2730.4(9)
_computing_cell_refinement HKL
_computing_data_collection 'Collect package (Bruker Nonius)'
_computing_data_reduction HKL
_computing_structure_refinement 'SHELXL-97 (Sheldrick, 1997)'
_computing_structure_solution 'SHELXS-97 (Sheldrick, 1990)'
_diffrn_ambient_temperature 120(2)
_diffrn_measured_fraction_theta_full 0.996
_diffrn_measured_fraction_theta_max 0.996
_diffrn_measurement_device_type 'Nonius KappaCCD'
_diffrn_measurement_method 'phi and omega scans'
_diffrn_radiation_monochromator graphite
_diffrn_radiation_source 'fine-focus sealed tube'
_diffrn_radiation_type MoK\a
_diffrn_radiation_wavelength 0.71073
_diffrn_reflns_av_R_equivalents 0.098
_diffrn_reflns_av_sigmaI/netI 0.0394
_diffrn_reflns_limit_h_max 19
_diffrn_reflns_limit_h_min 0
_diffrn_reflns_limit_k_max 17
_diffrn_reflns_limit_k_min 0
_diffrn_reflns_limit_l_max 13
_diffrn_reflns_limit_l_min 0
_diffrn_reflns_number 16170
_diffrn_reflns_theta_full 25.35
_diffrn_reflns_theta_max 25.35
_diffrn_reflns_theta_min 2.58
_exptl_absorpt_coefficient_mu 2.303
_exptl_absorpt_correction_T_max 0.8935
_exptl_absorpt_correction_T_min 0.8935
_exptl_absorpt_correction_type empirical
_exptl_absorpt_process_details 'SHELXL-97 (Sheldrick, 1997)'
_exptl_crystal_colour orange
_exptl_crystal_density_diffrn 1.350
_exptl_crystal_density_method 'not measured'
_exptl_crystal_description prism
_exptl_crystal_F_000 1160
_exptl_crystal_size_max 0.05
_exptl_crystal_size_mid 0.05
_exptl_crystal_size_min 0.05
_refine_diff_density_max 0.767
_refine_diff_density_min -0.396
_refine_diff_density_rms 0.098
_refine_ls_abs_structure_details 'Flack H D (1983), Acta Cryst. A39, 876-881'
_refine_ls_abs_structure_Flack 0.44(4)
_refine_ls_extinction_method none
_refine_ls_goodness_of_fit_ref 1.068
_refine_ls_hydrogen_treatment mixed
_refine_ls_matrix_type full
_refine_ls_number_parameters 286
_refine_ls_number_reflns 2622
_refine_ls_number_restraints 1
_refine_ls_restrained_S_all 1.067
_refine_ls_R_factor_all 0.0607
_refine_ls_R_factor_gt 0.0457
_refine_ls_shift/su_max 0.001
_refine_ls_shift/su_mean 0.000
_refine_ls_structure_factor_coef Fsqd
_refine_ls_weighting_details 'calc w=1/[\s^2^(Fo^2^)+(0.0169P)^2^+11.0644P] where P=(Fo^2^+2Fc^2^)/3'
_refine_ls_weighting_scheme calc
_refine_ls_wR_factor_gt 0.0913
_refine_ls_wR_factor_ref 0.0979
_reflns_number_gt 2233
_reflns_number_total 2622
_reflns_threshold_expression >2sigma(I)
_cod_data_source_file ic702289n-file004.cif
_cod_data_source_block v14a
_cod_depositor_comments
;
The following automatic conversions were performed:
'_symmetry_cell_setting' value 'Orthorhombic' changed to 'orthorhombic'
according to '/home/saulius/struct/CIF-dictionaries/cif_core.dic'
dictionary named 'cif_core.dic' version 2.4.1 from 2010-06-29.

Automatic conversion script
Id: cif_fix_enum 1527 2010-12-29 10:47:43Z saulius 
;
_cod_database_code 4304723

loop_
_symmetry_equiv_pos_as_xyz
'x, y, z'
'-x, -y, z+1/2'
'x+1/2, -y+1/2, z'
'-x+1/2, y+1/2, z+1/2'

loop_
_atom_site_label
_atom_site_type_symbol
_atom_site_fract_x
_atom_site_fract_y
_atom_site_fract_z
_atom_site_U_iso_or_equiv
_atom_site_adp_type
_atom_site_occupancy
_atom_site_symmetry_multiplicity
_atom_site_calc_flag
_atom_site_refinement_flags
_atom_site_disorder_assembly
_atom_site_disorder_group
Br1 Br 0.10136(6) 0.04435(6) 0.75572(11) 0.0377(2) Uani 1 1 d . . .
Ni1 Ni 0.13601(6) 0.04784(6) 0.55614(8) 0.0229(2) Uani 1 1 d . . .
P2 P 0.08002(14) 0.18427(13) 0.5397(3) 0.0332(5) Uani 1 1 d . . .
P3 P 0.17317(12) -0.09718(12) 0.5442(3) 0.0258(4) Uani 1 1 d . . .
C1 C 0.1782(4) 0.0587(5) 0.4038(7) 0.0202(16) Uani 1 1 d . . .
C2 C 0.1347(6) 0.0358(5) 0.3021(8) 0.0310(19) Uani 1 1 d . . .
H2 H 0.0787 0.0161 0.3084 0.037 Uiso 1 1 calc R . .
C3 C 0.1706(6) 0.0410(6) 0.1926(8) 0.034(2) Uani 1 1 d . . .
H3 H 0.1389 0.0257 0.1258 0.041 Uiso 1 1 calc R . .
C4 C 0.2524(6) 0.0685(5) 0.1804(7) 0.031(2) Uani 1 1 d . . .
C5 C 0.2965(5) 0.0968(5) 0.2787(7) 0.0291(19) Uani 1 1 d . . .
H5 H 0.3514 0.1197 0.2710 0.035 Uiso 1 1 calc R . .
C6 C 0.2593(5) 0.0912(5) 0.3886(7) 0.0276(19) Uani 1 1 d . . .
H6 H 0.2899 0.1100 0.4548 0.033 Uiso 1 1 calc R . .
C7 C 0.2882(5) 0.0685(5) 0.0616(8) 0.0312(18) Uani 1 1 d . . .
H7 H 0.404(6) 0.080(7) 0.108(8) 0.05(3) Uiso 1 1 d . . .
C8 C 0.3675(5) 0.0771(5) 0.0362(8) 0.032(2) Uani 1 1 d . . .
H8 H 0.255(5) 0.055(5) -0.015(7) 0.03(2) Uiso 1 1 d . . .
C9 C 0.4019(6) 0.0730(5) -0.0847(7) 0.0307(19) Uani 1 1 d . . .
C10 C 0.3549(6) 0.0745(6) -0.1837(8) 0.034(2) Uani 1 1 d . . .
H10 H 0.2965 0.0825 -0.1792 0.041 Uiso 1 1 calc R . .
C11 C 0.3935(6) 0.0643(7) -0.2912(9) 0.044(2) Uani 1 1 d . . .
H11 H 0.3595 0.0633 -0.3586 0.053 Uiso 1 1 calc R . .
N12 N 0.4767(5) 0.0557(5) -0.3057(7) 0.041(2) Uani 1 1 d . . .
C13 C 0.5196(6) 0.0566(6) -0.2090(9) 0.040(2) Uani 1 1 d . . .
H13 H 0.5782 0.0514 -0.2157 0.048 Uiso 1 1 calc R . .
C14 C 0.4873(5) 0.0645(5) -0.0982(8) 0.0306(19) Uani 1 1 d . . .
H14 H 0.5228 0.0641 -0.0324 0.037 Uiso 1 1 calc R . .
C21 C 0.2728(6) -0.1220(6) 0.4724(10) 0.042(2) Uani 1 1 d . . .
H21A H 0.2698 -0.0991 0.3917 0.050 Uiso 1 1 calc R . .
H21B H 0.3168 -0.0871 0.5126 0.050 Uiso 1 1 calc R . .
C22 C 0.2993(7) -0.2217(7) 0.4685(12) 0.067(4) Uani 1 1 d . . .
H22A H 0.3147 -0.2418 0.5467 0.100 Uiso 1 1 calc R . .
H22B H 0.3471 -0.2283 0.4165 0.100 Uiso 1 1 calc R . .
H22C H 0.2532 -0.2588 0.4397 0.100 Uiso 1 1 calc R . .
C23 C 0.1756(6) -0.1664(6) 0.6754(9) 0.041(2) Uani 1 1 d . . .
H23A H 0.1228 -0.1580 0.7179 0.050 Uiso 1 1 calc R . .
H23B H 0.1794 -0.2312 0.6528 0.050 Uiso 1 1 calc R . .
C24 C 0.2479(6) -0.1440(7) 0.7573(11) 0.056(3) Uani 1 1 d . . .
H24A H 0.3001 -0.1646 0.7225 0.084 Uiso 1 1 calc R . .
H24B H 0.2395 -0.1748 0.8318 0.084 Uiso 1 1 calc R . .
H24C H 0.2503 -0.0782 0.7699 0.084 Uiso 1 1 calc R . .
C25 C 0.0984(6) -0.1605(6) 0.4582(9) 0.042(2) Uani 1 1 d . . .
H25A H 0.0976 -0.1358 0.3781 0.050 Uiso 1 1 calc R . .
H25B H 0.1159 -0.2248 0.4539 0.050 Uiso 1 1 calc R . .
C26 C 0.0097(6) -0.1553(8) 0.5102(11) 0.064(3) Uani 1 1 d . . .
H26A H 0.0119 -0.1697 0.5932 0.096 Uiso 1 1 calc R . .
H26B H -0.0263 -0.1990 0.4705 0.096 Uiso 1 1 calc R . .
H26C H -0.0124 -0.0938 0.4997 0.096 Uiso 1 1 calc R . .
C31 C -0.0324(7) 0.1840(7) 0.5846(8) 0.055(3) Uani 1 1 d . . .
H31A H -0.0378 0.1524 0.6601 0.067 Uiso 1 1 calc R . .
H31B H -0.0512 0.2475 0.5954 0.067 Uiso 1 1 calc R . .
C32 C -0.0880(7) 0.1377(8) 0.4960(11) 0.063(3) Uani 1 1 d . . .
H32A H -0.0906 0.1747 0.4254 0.094 Uiso 1 1 calc R . .
H32B H -0.1439 0.1307 0.5284 0.094 Uiso 1 1 calc R . .
H32C H -0.0653 0.0777 0.4771 0.094 Uiso 1 1 calc R . .
C33 C 0.1236(9) 0.2669(8) 0.6360(13) 0.075(4) Uani 1 1 d . . .
H33A H 0.0976 0.3265 0.6195 0.090 Uiso 1 1 calc R . .
H33B H 0.1088 0.2500 0.7167 0.090 Uiso 1 1 calc R . .
C34 C 0.2136(8) 0.2771(8) 0.6288(15) 0.089(5) Uani 1 1 d . . .
H34A H 0.2404 0.2218 0.6579 0.133 Uiso 1 1 calc R . .
H34B H 0.2310 0.3292 0.6759 0.133 Uiso 1 1 calc R . .
H34C H 0.2297 0.2871 0.5478 0.133 Uiso 1 1 calc R . .
C35 C 0.0715(6) 0.2327(6) 0.3942(9) 0.044(2) Uani 1 1 d . . .
H35A H 0.1279 0.2365 0.3602 0.052 Uiso 1 1 calc R . .
H35B H 0.0388 0.1904 0.3454 0.052 Uiso 1 1 calc R . .
C36 C 0.0311(8) 0.3277(7) 0.3873(11) 0.066(4) Uani 1 1 d . . .
H36A H -0.0276 0.3233 0.4087 0.099 Uiso 1 1 calc R . .
H36B H 0.0359 0.3512 0.3079 0.099 Uiso 1 1 calc R . .
H36C H 0.0595 0.3691 0.4410 0.099 Uiso 1 1 calc R . .

loop_
_atom_site_aniso_label
_atom_site_aniso_U_11
_atom_site_aniso_U_22
_atom_site_aniso_U_33
_atom_site_aniso_U_23
_atom_site_aniso_U_13
_atom_site_aniso_U_12
Br1 0.0446(5) 0.0414(5) 0.0269(4) 0.0035(5) 0.0041(4) 0.0086(4)
Ni1 0.0229(5) 0.0216(5) 0.0244(5) 0.0002(6) -0.0001(4) 0.0047(4)
P2 0.0412(12) 0.0231(10) 0.0355(12) -0.0041(10) -0.0071(11) 0.0115(9)
P3 0.0232(9) 0.0190(8) 0.0351(11) 0.0043(10) 0.0029(10) 0.0030(8)
C1 0.015(4) 0.017(4) 0.028(4) -0.001(3) 0.009(3) 0.003(3)
C2 0.035(5) 0.024(4) 0.034(4) -0.004(4) -0.002(4) 0.007(4)
C3 0.044(6) 0.031(5) 0.028(5) -0.007(4) -0.004(4) 0.006(4)
C4 0.055(7) 0.012(4) 0.025(5) -0.001(3) 0.006(4) 0.004(4)
C5 0.034(5) 0.021(4) 0.032(5) 0.004(4) 0.007(4) 0.006(3)
C6 0.041(5) 0.017(4) 0.025(4) 0.001(3) -0.001(4) 0.006(4)
C7 0.046(5) 0.024(4) 0.024(4) 0.006(4) -0.005(4) 0.003(3)
C8 0.037(5) 0.024(4) 0.036(5) -0.001(4) -0.008(4) 0.004(4)
C9 0.045(5) 0.020(4) 0.027(4) 0.007(3) 0.004(4) -0.002(4)
C10 0.038(5) 0.032(5) 0.033(5) 0.004(4) 0.002(4) 0.004(4)
C11 0.045(6) 0.051(6) 0.037(5) -0.007(4) -0.013(4) 0.000(5)
N12 0.057(6) 0.036(4) 0.031(5) -0.008(3) 0.005(4) 0.000(4)
C13 0.039(5) 0.031(5) 0.051(6) 0.001(4) 0.009(4) 0.005(4)
C14 0.035(5) 0.026(4) 0.031(5) 0.006(4) 0.005(4) 0.000(4)
C21 0.037(5) 0.028(5) 0.061(6) 0.007(5) 0.020(5) 0.004(4)
C22 0.062(7) 0.031(6) 0.107(10) 0.016(6) 0.042(7) 0.023(5)
C23 0.045(6) 0.030(4) 0.048(6) 0.013(4) -0.008(5) 0.005(4)
C24 0.053(6) 0.055(6) 0.060(6) 0.020(6) -0.027(6) 0.000(5)
C25 0.066(7) 0.023(4) 0.037(5) 0.004(4) 0.000(5) -0.011(5)
C26 0.036(6) 0.081(8) 0.074(8) 0.014(7) -0.020(5) -0.025(6)
C31 0.082(8) 0.052(6) 0.033(6) 0.006(5) 0.007(5) 0.037(6)
C32 0.051(7) 0.063(7) 0.075(9) 0.012(7) 0.009(6) -0.003(6)
C33 0.099(11) 0.050(7) 0.077(11) -0.024(7) -0.018(8) 0.019(7)
C34 0.056(8) 0.045(7) 0.165(15) -0.008(8) 0.050(9) -0.019(6)
C35 0.046(6) 0.038(5) 0.046(6) 0.023(5) 0.016(5) 0.011(5)
C36 0.081(8) 0.042(6) 0.074(8) 0.031(6) 0.030(7) 0.029(6)

loop_
_atom_type_symbol
_atom_type_description
_atom_type_scat_dispersion_real
_atom_type_scat_dispersion_imag
_atom_type_scat_source
C C 0.0033 0.0016 'International Tables Vol C Tables 4.2.6.8 and 6.1.1.4'
H H 0.0000 0.0000 'International Tables Vol C Tables 4.2.6.8 and 6.1.1.4'
N N 0.0061 0.0033 'International Tables Vol C Tables 4.2.6.8 and 6.1.1.4'
P P 0.1023 0.0942 'International Tables Vol C Tables 4.2.6.8 and 6.1.1.4'
Ni Ni 0.3393 1.1124 'International Tables Vol C Tables 4.2.6.8 and 6.1.1.4'
Br Br -0.2901 2.4595 'International Tables Vol C Tables 4.2.6.8 and 6.1.1.4'

loop_
_geom_angle_atom_site_label_1
_geom_angle_atom_site_label_2
_geom_angle_atom_site_label_3
_geom_angle
_geom_angle_site_symmetry_1
_geom_angle_site_symmetry_3
_geom_angle_publ_flag
C1 Ni1 P2 89.5(2) . . ?
C1 Ni1 P3 85.8(2) . . ?
P2 Ni1 P3 167.99(11) . . ?
C1 Ni1 Br1 171.7(2) . . ?
P2 Ni1 Br1 90.37(9) . . ?
P3 Ni1 Br1 95.91(8) . . ?
C33 P2 C35 109.5(6) . . ?
C33 P2 C31 102.0(6) . . ?
C35 P2 C31 100.4(4) . . ?
C33 P2 Ni1 113.9(4) . . ?
C35 P2 Ni1 117.6(3) . . ?
C31 P2 Ni1 111.5(3) . . ?
C25 P3 C23 100.4(4) . . ?
C25 P3 C21 103.4(5) . . ?
C23 P3 C21 104.0(5) . . ?
C25 P3 Ni1 110.4(3) . . ?
C23 P3 Ni1 119.4(3) . . ?
C21 P3 Ni1 116.9(3) . . ?
C6 C1 C2 116.3(7) . . ?
C6 C1 Ni1 118.7(6) . . ?
C2 C1 Ni1 125.1(6) . . ?
C3 C2 C1 122.3(8) . . ?
C3 C2 H2 118.8 . . ?
C1 C2 H2 118.8 . . ?
C4 C3 C2 120.3(8) . . ?
C4 C3 H3 119.9 . . ?
C2 C3 H3 119.9 . . ?
C3 C4 C5 119.2(8) . . ?
C3 C4 C7 117.6(8) . . ?
C5 C4 C7 123.2(8) . . ?
C4 C5 C6 119.6(8) . . ?
C4 C5 H5 120.2 . . ?
C6 C5 H5 120.2 . . ?
C1 C6 C5 122.1(8) . . ?
C1 C6 H6 119.0 . . ?
C5 C6 H6 119.0 . . ?
C8 C7 C4 125.6(9) . . ?
C8 C7 H8 109(5) . . ?
C4 C7 H8 125(5) . . ?
C7 C8 C9 124.1(8) . . ?
C7 C8 H7 113(5) . . ?
C9 C8 H7 123(5) . . ?
C10 C9 C14 117.1(8) . . ?
C10 C9 C8 124.6(8) . . ?
C14 C9 C8 118.2(8) . . ?
C9 C10 C11 119.4(8) . . ?
C9 C10 H10 120.3 . . ?
C11 C10 H10 120.3 . . ?
N12 C11 C10 124.1(8) . . ?
N12 C11 H11 118.0 . . ?
C10 C11 H11 118.0 . . ?
C13 N12 C11 114.6(8) . . ?
N12 C13 C14 125.8(9) . . ?
N12 C13 H13 117.1 . . ?
C14 C13 H13 117.1 . . ?
C13 C14 C9 118.9(8) . . ?
C13 C14 H14 120.5 . . ?
C9 C14 H14 120.5 . . ?
C22 C21 P3 116.6(7) . . ?
C22 C21 H21A 108.2 . . ?
P3 C21 H21A 108.2 . . ?
C22 C21 H21B 108.2 . . ?
P3 C21 H21B 108.2 . . ?
H21A C21 H21B 107.3 . . ?
C21 C22 H22A 109.5 . . ?
C21 C22 H22B 109.5 . . ?
H22A C22 H22B 109.5 . . ?
C21 C22 H22C 109.5 . . ?
H22A C22 H22C 109.5 . . ?
H22B C22 H22C 109.5 . . ?
C24 C23 P3 113.9(7) . . ?
C24 C23 H23A 108.8 . . ?
P3 C23 H23A 108.8 . . ?
C24 C23 H23B 108.8 . . ?
P3 C23 H23B 108.8 . . ?
H23A C23 H23B 107.7 . . ?
C23 C24 H24A 109.5 . . ?
C23 C24 H24B 109.5 . . ?
H24A C24 H24B 109.5 . . ?
C23 C24 H24C 109.5 . . ?
H24A C24 H24C 109.5 . . ?
H24B C24 H24C 109.5 . . ?
C26 C25 P3 112.0(7) . . ?
C26 C25 H25A 109.2 . . ?
P3 C25 H25A 109.2 . . ?
C26 C25 H25B 109.2 . . ?
P3 C25 H25B 109.2 . . ?
H25A C25 H25B 107.9 . . ?
C25 C26 H26A 109.5 . . ?
C25 C26 H26B 109.5 . . ?
H26A C26 H26B 109.5 . . ?
C25 C26 H26C 109.5 . . ?
H26A C26 H26C 109.5 . . ?
H26B C26 H26C 109.5 . . ?
C32 C31 P2 112.5(7) . . ?
C32 C31 H31A 109.1 . . ?
P2 C31 H31A 109.1 . . ?
C32 C31 H31B 109.1 . . ?
P2 C31 H31B 109.1 . . ?
H31A C31 H31B 107.8 . . ?
C31 C32 H32A 109.5 . . ?
C31 C32 H32B 109.5 . . ?
H32A C32 H32B 109.5 . . ?
C31 C32 H32C 109.5 . . ?
H32A C32 H32C 109.5 . . ?
H32B C32 H32C 109.5 . . ?
C34 C33 P2 115.1(10) . . ?
C34 C33 H33A 108.5 . . ?
P2 C33 H33A 108.5 . . ?
C34 C33 H33B 108.5 . . ?
P2 C33 H33B 108.5 . . ?
H33A C33 H33B 107.5 . . ?
C33 C34 H34A 109.5 . . ?
C33 C34 H34B 109.5 . . ?
H34A C34 H34B 109.5 . . ?
C33 C34 H34C 109.5 . . ?
H34A C34 H34C 109.5 . . ?
H34B C34 H34C 109.5 . . ?
C36 C35 P2 115.6(8) . . ?
C36 C35 H35A 108.4 . . ?
P2 C35 H35A 108.4 . . ?
C36 C35 H35B 108.4 . . ?
P2 C35 H35B 108.4 . . ?
H35A C35 H35B 107.4 . . ?
C35 C36 H36A 109.5 . . ?
C35 C36 H36B 109.5 . . ?
H36A C36 H36B 109.5 . . ?
C35 C36 H36C 109.5 . . ?
H36A C36 H36C 109.5 . . ?
H36B C36 H36C 109.5 . . ?

loop_
_geom_bond_atom_site_label_1
_geom_bond_atom_site_label_2
_geom_bond_distance
_geom_bond_site_symmetry_2
_geom_bond_publ_flag
Br1 Ni1 2.3656(17) . ?
Ni1 C1 1.888(8) . ?
Ni1 P2 2.209(2) . ?
Ni1 P3 2.221(2) . ?
P2 C33 1.789(12) . ?
P2 C35 1.826(9) . ?
P2 C31 1.883(11) . ?
P3 C25 1.816(10) . ?
P3 C23 1.823(9) . ?
P3 C21 1.842(9) . ?
C1 C6 1.403(11) . ?
C1 C2 1.406(11) . ?
C2 C3 1.390(12) . ?
C2 H2 0.9500 . ?
C3 C4 1.386(13) . ?
C3 H3 0.9500 . ?
C4 C5 1.401(12) . ?
C4 C7 1.484(12) . ?
C5 C6 1.403(11) . ?
C5 H5 0.9500 . ?
C6 H6 0.9500 . ?
C7 C8 1.317(11) . ?
C7 H8 1.06(8) . ?
C8 C9 1.500(12) . ?
C8 H7 1.02(10) . ?
C9 C10 1.368(12) . ?
C9 C14 1.390(12) . ?
C10 C11 1.394(13) . ?
C10 H10 0.9500 . ?
C11 N12 1.356(12) . ?
C11 H11 0.9500 . ?
N12 C13 1.310(12) . ?
C13 C14 1.383(12) . ?
C13 H13 0.9500 . ?
C14 H14 0.9500 . ?
C21 C22 1.528(12) . ?
C21 H21A 0.9900 . ?
C21 H21B 0.9900 . ?
C22 H22A 0.9800 . ?
C22 H22B 0.9800 . ?
C22 H22C 0.9800 . ?
C23 C24 1.534(13) . ?
C23 H23A 0.9900 . ?
C23 H23B 0.9900 . ?
C24 H24A 0.9800 . ?
C24 H24B 0.9800 . ?
C24 H24C 0.9800 . ?
C25 C26 1.551(14) . ?
C25 H25A 0.9900 . ?
C25 H25B 0.9900 . ?
C26 H26A 0.9800 . ?
C26 H26B 0.9800 . ?
C26 H26C 0.9800 . ?
C31 C32 1.519(15) . ?
C31 H31A 0.9900 . ?
C31 H31B 0.9900 . ?
C32 H32A 0.9800 . ?
C32 H32B 0.9800 . ?
C32 H32C 0.9800 . ?
C33 C34 1.461(17) . ?
C33 H33A 0.9900 . ?
C33 H33B 0.9900 . ?
C34 H34A 0.9800 . ?
C34 H34B 0.9800 . ?
C34 H34C 0.9800 . ?
C35 C36 1.545(12) . ?
C35 H35A 0.9900 . ?
C35 H35B 0.9900 . ?
C36 H36A 0.9800 . ?
C36 H36B 0.9800 . ?
C36 H36C 0.9800 . ?

loop_
_geom_torsion_atom_site_label_1
_geom_torsion_atom_site_label_2
_geom_torsion_atom_site_label_3
_geom_torsion_atom_site_label_4
_geom_torsion
_geom_torsion_site_symmetry_1
_geom_torsion_site_symmetry_2
_geom_torsion_site_symmetry_3
_geom_torsion_site_symmetry_4
_geom_torsion_publ_flag
C1 Ni1 P2 C33 -114.6(6) . . . . ?
P3 Ni1 P2 C33 178.7(7) . . . . ?
Br1 Ni1 P2 C33 57.0(6) . . . . ?
C1 Ni1 P2 C35 15.3(5) . . . . ?
P3 Ni1 P2 C35 -51.3(7) . . . . ?
Br1 Ni1 P2 C35 -173.0(4) . . . . ?
C1 Ni1 P2 C31 130.5(4) . . . . ?
P3 Ni1 P2 C31 63.9(7) . . . . ?
Br1 Ni1 P2 C31 -57.8(3) . . . . ?
C1 Ni1 P3 C25 -77.7(4) . . . . ?
P2 Ni1 P3 C25 -10.7(7) . . . . ?
Br1 Ni1 P3 C25 110.5(3) . . . . ?
C1 Ni1 P3 C23 166.9(4) . . . . ?
P2 Ni1 P3 C23 -126.2(6) . . . . ?
Br1 Ni1 P3 C23 -5.0(4) . . . . ?
C1 Ni1 P3 C21 40.1(5) . . . . ?
P2 Ni1 P3 C21 107.1(7) . . . . ?
Br1 Ni1 P3 C21 -131.7(4) . . . . ?
P2 Ni1 C1 C6 94.2(6) . . . . ?
P3 Ni1 C1 C6 -96.9(6) . . . . ?
P2 Ni1 C1 C2 -86.4(6) . . . . ?
P3 Ni1 C1 C2 82.6(6) . . . . ?
C6 C1 C2 C3 2.8(11) . . . . ?
Ni1 C1 C2 C3 -176.7(6) . . . . ?
C1 C2 C3 C4 0.8(13) . . . . ?
C2 C3 C4 C5 -4.4(12) . . . . ?
C2 C3 C4 C7 177.2(7) . . . . ?
C3 C4 C5 C6 4.3(11) . . . . ?
C7 C4 C5 C6 -177.4(7) . . . . ?
C2 C1 C6 C5 -2.8(11) . . . . ?
Ni1 C1 C6 C5 176.7(6) . . . . ?
C4 C5 C6 C1 -0.6(11) . . . . ?
C3 C4 C7 C8 -167.6(8) . . . . ?
C5 C4 C7 C8 14.1(12) . . . . ?
C4 C7 C8 C9 177.4(7) . . . . ?
C7 C8 C9 C10 11.0(12) . . . . ?
C7 C8 C9 C14 -167.1(7) . . . . ?
C14 C9 C10 C11 2.3(12) . . . . ?
C8 C9 C10 C11 -175.8(8) . . . . ?
C9 C10 C11 N12 -2.3(14) . . . . ?
C10 C11 N12 C13 0.8(14) . . . . ?
C11 N12 C13 C14 0.6(14) . . . . ?
N12 C13 C14 C9 -0.5(14) . . . . ?
C10 C9 C14 C13 -1.0(11) . . . . ?
C8 C9 C14 C13 177.2(7) . . . . ?
C25 P3 C21 C22 -60.7(10) . . . . ?
C23 P3 C21 C22 43.8(10) . . . . ?
Ni1 P3 C21 C22 177.9(8) . . . . ?
C25 P3 C23 C24 166.9(8) . . . . ?
C21 P3 C23 C24 60.1(8) . . . . ?
Ni1 P3 C23 C24 -72.5(8) . . . . ?
C23 P3 C25 C26 68.1(8) . . . . ?
C21 P3 C25 C26 175.3(7) . . . . ?
Ni1 P3 C25 C26 -58.8(7) . . . . ?
C33 P2 C31 C32 165.0(8) . . . . ?
C35 P2 C31 C32 52.4(8) . . . . ?
Ni1 P2 C31 C32 -73.1(8) . . . . ?
C35 P2 C33 C34 -79.3(11) . . . . ?
C31 P2 C33 C34 175.0(11) . . . . ?
Ni1 P2 C33 C34 54.7(13) . . . . ?
C33 P2 C35 C36 -48.6(10) . . . . ?
C31 P2 C35 C36 58.2(9) . . . . ?
Ni1 P2 C35 C36 179.4(7) . . . . ?
